data_7130287
loop_
_publ_author_name
'Han, Huabin'
'Wang, Lele'
'Niu, Xinyue'
'Li, Chaoyang'
'Xu, Yuanqing'
'Wang, Qilin'

_publ_section_title
;
 Diastereoselective construction of bridged piperidines through an
 interrupted dearomative reduction
;
_journal_name_full 'Chemical Communications'
_journal_paper_doi 10.1039/D2CC02225G
_journal_year 2022
_chemical_absolute_configuration unk
_chemical_formula_moiety 'C21 H22 N2 O3'
_chemical_formula_sum 'C21 H22 N2 O3'
_chemical_formula_weight 350.40
_space_group_crystal_system orthorhombic
_space_group_IT_number 19
_space_group_name_Hall 'P 2ac 2ab'
_space_group_name_H-M_alt 'P 21 21 21'
_atom_sites_solution_hydrogens geom
_audit_update_record
;
2022-03-29 deposited with the CCDC.	2022-06-20 downloaded from the CCDC.
;
_cell_angle_alpha 90
_cell_angle_beta 90
_cell_angle_gamma 90
_cell_formula_units_Z 4
_cell_length_a 10.3484(2)
_cell_length_b 10.5112(2)
_cell_length_c 16.0533(3)
_cell_measurement_reflns_used 9191
_cell_measurement_temperature 100.(2)
_cell_measurement_theta_max 72.0710
_cell_measurement_theta_min 4.2723
_cell_volume 1746.18(6)
_computing_cell_refinement 'SAINT V8.38A (Bruker AXS Inc., 2017)'
_computing_data_collection 'Bruker Instrument Service vV6.2.9'
_computing_data_reduction 'SAINT V8.38A (Bruker AXS Inc., 2017)'
_computing_structure_refinement 'SHELXL-2017/1 (Sheldrick, 2017)'
_computing_structure_solution 'SHELXT 2014/5 (Sheldrick, 2014)'
_diffrn_ambient_temperature 100.(2)
_diffrn_detector_area_resol_mean 7.3910
_diffrn_measured_fraction_theta_full 0.996
_diffrn_measured_fraction_theta_max 0.996
_diffrn_measurement_device_type 'Bruker D8 QUEST PHOTON II'
_diffrn_radiation_monochromator 'Helixos MX multilayer Optic'
_diffrn_radiation_type 'Cu K\a'
_diffrn_radiation_wavelength 1.54178
_diffrn_reflns_av_R_equivalents 0.0413
_diffrn_reflns_av_unetI/netI 0.0344
_diffrn_reflns_limit_h_max 12
_diffrn_reflns_limit_h_min -9
_diffrn_reflns_limit_k_max 12
_diffrn_reflns_limit_k_min -12
_diffrn_reflns_limit_l_max 19
_diffrn_reflns_limit_l_min -18
_diffrn_reflns_number 11545
_diffrn_reflns_theta_full 72.14
_diffrn_reflns_theta_max 72.14
_diffrn_reflns_theta_min 5.03
_diffrn_source 'Ius Diamond'
_diffrn_source_type Microfocus
_exptl_absorpt_coefficient_mu 0.724
_exptl_absorpt_correction_T_max 0.92
_exptl_absorpt_correction_T_min 0.76
_exptl_absorpt_correction_type multi-scan
_exptl_absorpt_process_details
;
SADABS-2016/2 - Bruker AXS area detector scaling and absorption correction
;
_exptl_crystal_colour 'clear light colourless'
_exptl_crystal_density_diffrn 1.333
_exptl_crystal_density_method 'not measured'
_exptl_crystal_description prism
_exptl_crystal_F_000 744
_exptl_crystal_size_max 0.500
_exptl_crystal_size_mid 0.200
_exptl_crystal_size_min 0.120
_refine_diff_density_max 0.208
_refine_diff_density_min -0.199
_refine_ls_abs_structure_details
;

Flack x determined using 1347 quotients [(I+)-(I-)]/[(I+)+(I-)]
(Parsons, Flack and Wagner, Acta Cryst. B69 (2013) 249-259).
;
_refine_ls_abs_structure_Flack 0.37(9)
_refine_ls_extinction_method none
_refine_ls_goodness_of_fit_ref 0.862
_refine_ls_hydrogen_treatment constr
_refine_ls_matrix_type full
_refine_ls_number_parameters 236
_refine_ls_number_reflns 3392
_refine_ls_number_restraints 0
_refine_ls_restrained_S_all 0.862
_refine_ls_R_factor_all 0.0323
_refine_ls_R_factor_gt 0.0312
_refine_ls_shift/su_max 0.000
_refine_ls_shift/su_mean 0.000
_refine_ls_structure_factor_coef Fsqd
_refine_ls_weighting_details 'w=1/[\s^2^(Fo^2^)+(0.1000P)^2^] where P=(Fo^2^+2Fc^2^)/3'
_refine_ls_weighting_scheme calc
_refine_ls_wR_factor_gt 0.0967
_refine_ls_wR_factor_ref 0.0989
_reflns_number_gt 3292
_reflns_number_total 3392
_reflns_threshold_expression 'I > 2\s(I)'
_cod_data_source_file d2cc02225g2.cif
_cod_data_source_block hd_wql41
_cod_depositor_comments
;
The following automatic conversions were performed:

data item '_exptl_absorpt_correction_type' value 'Multi-Scan' was
changed to 'multi-scan' in accordance with the
/home/data/users/saulius/crontab/automatic-downloads/rss-feeds/RSC/lib/dictionaries/cif_core.dic
dictionary named 'cif_core.dic' version 2.4.2 last updated on
2011-04-26.

Automatic conversion script
Id: cif_fix_values 7556 2019-12-06 15:28:31Z antanas 
;
_cod_database_code 7130287

loop_
_space_group_symop_operation_xyz
'x, y, z'
'x+1/2, -y+1/2, -z'
'-x, y+1/2, -z+1/2'
'-x+1/2, -y, z+1/2'

loop_
_atom_site_type_symbol
_atom_site_label
_atom_site_fract_x
_atom_site_fract_y
_atom_site_fract_z
_atom_site_U_iso_or_equiv
_atom_site_adp_type
_atom_site_calc_flag
_atom_site_refinement_flags_adp
_atom_site_refinement_flags_occupancy
_atom_site_refinement_flags_posn
_atom_site_occupancy
_atom_site_disorder_assembly
_atom_site_disorder_group
O O1 0.17472(14) 0.53386(12) 0.48785(7) 0.0186(3) Uani d . . . 1 . .
H H23 0.167572 0.572588 0.533387 0.028 Uiso calc U . R 1 . .
O O2 -0.01075(16) 0.44013(15) 0.25048(10) 0.0312(4) Uani d . . . 1 . .
O O3 0.00287(14) 0.30442(15) 0.35141(10) 0.0307(4) Uani d . . . 1 . .
N N3 0.04919(15) 0.36254(16) 0.29233(10) 0.0197(3) Uani d . . . 1 . .
N N1 0.34865(14) 0.36047(14) 0.15462(9) 0.0147(3) Uani d . . . 1 . .
C C1 0.36245(18) 0.22076(16) 0.14654(11) 0.0158(4) Uani d . . . 1 . .
H H3 0.454825 0.198449 0.153154 0.019 Uiso calc U . R 1 . .
H H1 0.33614 0.19567 0.089569 0.019 Uiso calc U . R 1 . .
C C2 0.22138(18) 0.39750(17) 0.18602(10) 0.0146(4) Uani d . . . 1 . .
H H15 0.154352 0.370578 0.145703 0.018 Uiso calc U . R 1 . .
H H14 0.217435 0.491312 0.190904 0.018 Uiso calc U . R 1 . .
C C3 0.19255(16) 0.33773(16) 0.27118(10) 0.0131(4) Uani d . . . 1 . .
C C4 0.26808(17) 0.39549(16) 0.34605(10) 0.0125(3) Uani d . . . 1 . .
H H6 0.224927 0.362312 0.39738 0.015 Uiso calc U . R 1 . .
C C5 0.25744(17) 0.54191(16) 0.35068(10) 0.0140(3) Uani d . . . 1 . .
H H13 0.324204 0.580452 0.314429 0.017 Uiso calc U . R 1 . .
H H12 0.171747 0.568596 0.329551 0.017 Uiso calc U . R 1 . .
C C6 0.27474(17) 0.59085(16) 0.43961(10) 0.0139(4) Uani d . . . 1 . .
H H11 0.360285 0.561424 0.461248 0.017 Uiso calc U . R 1 . .
C C7 0.26925(17) 0.73498(16) 0.44438(10) 0.0129(3) Uani d . . . 1 . .
C C8 0.16261(17) 0.80167(17) 0.41359(10) 0.0156(4) Uani d . . . 1 . .
H H10 0.096635 0.757453 0.384356 0.019 Uiso calc U . R 1 . .
C C9 0.15247(18) 0.93229(17) 0.42547(11) 0.0179(4) Uani d . . . 1 . .
H H9 0.078988 0.976681 0.405135 0.022 Uiso calc U . R 1 . .
C C10 0.2493(2) 0.99804(17) 0.46694(12) 0.0201(4) Uani d . . . 1 . .
H H2 0.241585 1.087148 0.475467 0.024 Uiso calc U . R 1 . .
C C11 0.45743(18) 0.41965(16) 0.19972(10) 0.0152(4) Uani d . . . 1 . .
H H20 0.436027 0.510248 0.209418 0.018 Uiso calc U . R 1 . .
H H21 0.534411 0.417238 0.163138 0.018 Uiso calc U . R 1 . .
C C21 0.28548(18) 0.14510(17) 0.20766(12) 0.0181(4) Uani d . . . 1 . .
H H16 0.291921 0.055006 0.205502 0.022 Uiso calc U . R 1 . .
C C20 0.20844(18) 0.19618(16) 0.26494(11) 0.0163(4) Uani d . . . 1 . .
H H17 0.162925 0.142375 0.302359 0.02 Uiso calc U . R 1 . .
C C12 0.49361(18) 0.36037(15) 0.28276(10) 0.0132(3) Uani d . . . 1 . .
C C13 0.61918(18) 0.31360(17) 0.29240(12) 0.0171(4) Uani d . . . 1 . .
H H19 0.678574 0.321327 0.247565 0.021 Uiso calc U . R 1 . .
C C14 0.65936(18) 0.25599(17) 0.36606(13) 0.0202(4) Uani d . . . 1 . .
H H4 0.745412 0.225582 0.371408 0.024 Uiso calc U . R 1 . .
C C15 0.57318(19) 0.24330(17) 0.43144(12) 0.0200(4) Uani d . . . 1 . .
H H5 0.599031 0.202625 0.481592 0.024 Uiso calc U . R 1 . .
C C16 0.44868(18) 0.29054(16) 0.42306(11) 0.0164(4) Uani d . . . 1 . .
H H18 0.390516 0.283236 0.468597 0.02 Uiso calc U . R 1 . .
C C17 0.40625(16) 0.34849(16) 0.34972(11) 0.0129(3) Uani d . . . 1 . .
C C18 0.3574(2) 0.93386(18) 0.49596(11) 0.0200(4) Uani d . . . 1 . .
H H7 0.424541 0.978957 0.523447 0.024 Uiso calc U . R 1 . .
C C19 0.36682(18) 0.80260(18) 0.48451(10) 0.0159(4) Uani d . . . 1 . .
H H8 0.440912 0.758706 0.504383 0.019 Uiso calc U . R 1 . .

loop_
_atom_site_aniso_label
_atom_site_aniso_U_11
_atom_site_aniso_U_22
_atom_site_aniso_U_33
_atom_site_aniso_U_12
_atom_site_aniso_U_13
_atom_site_aniso_U_23
O1 0.0266(7) 0.0178(6) 0.0114(6) -0.0060(5) 0.0064(5) -0.0032(4)
O2 0.0222(8) 0.0411(9) 0.0302(7) 0.0145(7) -0.0041(6) 0.0006(7)
O3 0.0195(7) 0.0425(9) 0.0300(7) -0.0048(6) 0.0075(6) 0.0034(7)
N3 0.0140(7) 0.0280(8) 0.0170(7) 0.0009(6) -0.0014(6) -0.0044(6)
N1 0.0184(7) 0.0137(7) 0.0121(7) 0.0017(6) -0.0009(6) -0.0008(5)
C1 0.0204(8) 0.0139(8) 0.0131(7) 0.0030(7) -0.0022(7) -0.0032(6)
C2 0.0188(9) 0.0142(8) 0.0109(7) 0.0020(6) -0.0023(6) 0.0005(6)
C3 0.0121(8) 0.0138(8) 0.0134(8) 0.0012(7) -0.0005(6) -0.0002(6)
C4 0.0147(8) 0.0135(8) 0.0094(7) -0.0009(6) -0.0005(6) 0.0002(6)
C5 0.0187(8) 0.0134(7) 0.0099(7) 0.0022(7) 0.0004(7) 0.0003(6)
C6 0.0156(8) 0.0149(8) 0.0111(7) -0.0004(6) 0.0004(6) 0.0001(6)
C7 0.0148(8) 0.0145(8) 0.0093(7) -0.0010(6) 0.0042(6) -0.0001(6)
C8 0.0171(8) 0.0166(8) 0.0130(7) -0.0009(7) 0.0010(6) -0.0009(6)
C9 0.0191(9) 0.0184(9) 0.0163(8) 0.0026(7) 0.0026(7) 0.0027(7)
C10 0.0253(9) 0.0138(8) 0.0212(9) -0.0035(7) 0.0056(7) -0.0022(7)
C11 0.0192(9) 0.0138(7) 0.0127(7) -0.0018(6) 0.0020(7) 0.0012(7)
C21 0.0227(9) 0.0118(7) 0.0197(8) -0.0004(7) -0.0048(7) -0.0012(7)
C20 0.0185(8) 0.0144(8) 0.0160(7) -0.0042(7) -0.0027(6) 0.0014(6)
C12 0.0175(8) 0.0091(7) 0.0129(7) -0.0017(6) -0.0003(6) -0.0025(6)
C13 0.0151(8) 0.0154(8) 0.0208(8) -0.0024(7) 0.0012(7) -0.0058(7)
C14 0.0159(9) 0.0151(8) 0.0295(10) 0.0024(7) -0.0073(7) -0.0062(7)
C15 0.0253(9) 0.0144(8) 0.0204(8) -0.0015(7) -0.0093(8) 0.0007(7)
C16 0.0214(9) 0.0135(7) 0.0142(7) -0.0034(7) -0.0022(7) 0.0005(6)
C17 0.0152(8) 0.0091(7) 0.0143(7) -0.0013(6) -0.0022(6) -0.0018(6)
C18 0.0211(9) 0.0221(9) 0.0169(8) -0.0061(7) 0.0030(7) -0.0049(7)
C19 0.0144(8) 0.0200(9) 0.0132(7) -0.0002(7) 0.0011(6) 0.0001(7)

loop_
_atom_type_symbol
_atom_type_description
_atom_type_scat_dispersion_real
_atom_type_scat_dispersion_imag
_atom_type_scat_source
C C 0.0181 0.0091 'International Tables Vol C Tables 4.2.6.8 and 6.1.1.4'
H H 0.0000 0.0000 'International Tables Vol C Tables 4.2.6.8 and 6.1.1.4'
N N 0.0311 0.0180 'International Tables Vol C Tables 4.2.6.8 and 6.1.1.4'
O O 0.0492 0.0322 'International Tables Vol C Tables 4.2.6.8 and 6.1.1.4'

loop_
_geom_angle_atom_site_label_1
_geom_angle_atom_site_label_2
_geom_angle_atom_site_label_3
_geom_angle_site_symmetry_1
_geom_angle_site_symmetry_3
_geom_angle
_geom_angle_publ_flag
C6 O1 H23 . . 109.5 ?
O2 N3 O3 . . 123.92(17) ?
O2 N3 C3 . . 118.57(15) ?
O3 N3 C3 . . 117.50(15) ?
C2 N1 C11 . . 113.92(13) ?
C2 N1 C1 . . 112.38(14) ?
C11 N1 C1 . . 112.79(14) ?
N1 C1 C21 . . 114.78(15) ?
N1 C1 H3 . . 108.6 ?
C21 C1 H3 . . 108.6 ?
N1 C1 H1 . . 108.6 ?
C21 C1 H1 . . 108.6 ?
H3 C1 H1 . . 107.5 ?
N1 C2 C3 . . 111.91(14) ?
N1 C2 H15 . . 109.2 ?
C3 C2 H15 . . 109.2 ?
N1 C2 H14 . . 109.2 ?
C3 C2 H14 . . 109.2 ?
H15 C2 H14 . . 107.9 ?
C20 C3 C2 . . 108.99(14) ?
C20 C3 N3 . . 106.70(14) ?
C2 C3 N3 . . 108.28(13) ?
C20 C3 C4 . . 112.53(14) ?
C2 C3 C4 . . 115.51(14) ?
N3 C3 C4 . . 104.28(13) ?
C17 C4 C5 . . 112.99(14) ?
C17 C4 C3 . . 112.15(14) ?
C5 C4 C3 . . 112.94(13) ?
C17 C4 H6 . . 106.0 ?
C5 C4 H6 . . 106.0 ?
C3 C4 H6 . . 106.0 ?
C6 C5 C4 . . 111.84(13) ?
C6 C5 H13 . . 109.2 ?
C4 C5 H13 . . 109.2 ?
C6 C5 H12 . . 109.2 ?
C4 C5 H12 . . 109.2 ?
H13 C5 H12 . . 107.9 ?
O1 C6 C7 . . 111.40(14) ?
O1 C6 C5 . . 106.33(14) ?
C7 C6 C5 . . 112.26(13) ?
O1 C6 H11 . . 108.9 ?
C7 C6 H11 . . 108.9 ?
C5 C6 H11 . . 108.9 ?
C19 C7 C8 . . 118.68(16) ?
C19 C7 C6 . . 120.37(15) ?
C8 C7 C6 . . 120.82(16) ?
C9 C8 C7 . . 120.43(16) ?
C9 C8 H10 . . 119.8 ?
C7 C8 H10 . . 119.8 ?
C10 C9 C8 . . 120.21(17) ?
C10 C9 H9 . . 119.9 ?
C8 C9 H9 . . 119.9 ?
C18 C10 C9 . . 120.09(16) ?
C18 C10 H2 . . 120.0 ?
C9 C10 H2 . . 120.0 ?
N1 C11 C12 . . 116.47(14) ?
N1 C11 H20 . . 108.2 ?
C12 C11 H20 . . 108.2 ?
N1 C11 H21 . . 108.2 ?
C12 C11 H21 . . 108.2 ?
H20 C11 H21 . . 107.3 ?
C20 C21 C1 . . 123.99(16) ?
C20 C21 H16 . . 118.0 ?
C1 C21 H16 . . 118.0 ?
C21 C20 C3 . . 120.80(16) ?
C21 C20 H17 . . 119.6 ?
C3 C20 H17 . . 119.6 ?
C13 C12 C17 . . 118.71(15) ?
C13 C12 C11 . . 118.08(16) ?
C17 C12 C11 . . 123.20(16) ?
C14 C13 C12 . . 121.65(17) ?
C14 C13 H19 . . 119.2 ?
C12 C13 H19 . . 119.2 ?
C15 C14 C13 . . 119.58(17) ?
C15 C14 H4 . . 120.2 ?
C13 C14 H4 . . 120.2 ?
C14 C15 C16 . . 119.37(17) ?
C14 C15 H5 . . 120.3 ?
C16 C15 H5 . . 120.3 ?
C15 C16 C17 . . 122.00(17) ?
C15 C16 H18 . . 119.0 ?
C17 C16 H18 . . 119.0 ?
C16 C17 C12 . . 118.67(16) ?
C16 C17 C4 . . 118.17(15) ?
C12 C17 C4 . . 123.16(15) ?
C10 C18 C19 . . 119.56(17) ?
C10 C18 H7 . . 120.2 ?
C19 C18 H7 . . 120.2 ?
C7 C19 C18 . . 120.98(17) ?
C7 C19 H8 . . 119.5 ?
C18 C19 H8 . . 119.5 ?

loop_
_geom_bond_atom_site_label_1
_geom_bond_atom_site_label_2
_geom_bond_site_symmetry_2
_geom_bond_distance
_geom_bond_publ_flag
O1 C6 . 1.425(2) ?
O1 H23 . 0.84 ?
O2 N3 . 1.225(2) ?
O3 N3 . 1.226(2) ?
N3 C3 . 1.544(2) ?
N1 C2 . 1.463(2) ?
N1 C11 . 1.476(2) ?
N1 C1 . 1.481(2) ?
C1 C21 . 1.493(3) ?
C1 H3 . 0.99 ?
C1 H1 . 0.99 ?
C2 C3 . 1.534(2) ?
C2 H15 . 0.99 ?
C2 H14 . 0.99 ?
C3 C20 . 1.500(2) ?
C3 C4 . 1.557(2) ?
C4 C17 . 1.514(2) ?
C4 C5 . 1.545(2) ?
C4 H6 . 1.0 ?
C5 C6 . 1.528(2) ?
C5 H13 . 0.99 ?
C5 H12 . 0.99 ?
C6 C7 . 1.518(2) ?
C6 H11 . 1.0 ?
C7 C19 . 1.393(2) ?
C7 C8 . 1.398(3) ?
C8 C9 . 1.390(2) ?
C8 H10 . 0.95 ?
C9 C10 . 1.388(3) ?
C9 H9 . 0.95 ?
C10 C18 . 1.386(3) ?
C10 H2 . 0.95 ?
C11 C12 . 1.518(2) ?
C11 H20 . 0.99 ?
C11 H21 . 0.99 ?
C21 C20 . 1.330(3) ?
C21 H16 . 0.95 ?
C20 H17 . 0.95 ?
C12 C13 . 1.398(3) ?
C12 C17 . 1.410(2) ?
C13 C14 . 1.392(3) ?
C13 H19 . 0.95 ?
C14 C15 . 1.384(3) ?
C14 H4 . 0.95 ?
C15 C16 . 1.387(3) ?
C15 H5 . 0.95 ?
C16 C17 . 1.396(2) ?
C16 H18 . 0.95 ?
C18 C19 . 1.395(3) ?
C18 H7 . 0.95 ?
C19 H8 . 0.95 ?

loop_
_geom_torsion_atom_site_label_1
_geom_torsion_atom_site_label_2
_geom_torsion_atom_site_label_3
_geom_torsion_atom_site_label_4
_geom_torsion_site_symmetry_1
_geom_torsion_site_symmetry_2
_geom_torsion_site_symmetry_3
_geom_torsion_site_symmetry_4
_geom_torsion
_geom_torsion_publ_flag
C2 N1 C1 C21 . . . . -30.3(2) ?
C11 N1 C1 C21 . . . . 100.09(17) ?
C11 N1 C2 C3 . . . . -71.61(18) ?
C1 N1 C2 C3 . . . . 58.25(18) ?
N1 C2 C3 C20 . . . . -54.70(18) ?
N1 C2 C3 N3 . . . . -170.41(13) ?
N1 C2 C3 C4 . . . . 73.13(18) ?
O2 N3 C3 C20 . . . . -130.08(17) ?
O3 N3 C3 C20 . . . . 51.2(2) ?
O2 N3 C3 C2 . . . . -12.9(2) ?
O3 N3 C3 C2 . . . . 168.38(16) ?
O2 N3 C3 C4 . . . . 110.63(17) ?
O3 N3 C3 C4 . . . . -68.10(19) ?
C20 C3 C4 C17 . . . . 48.32(19) ?
C2 C3 C4 C17 . . . . -77.73(18) ?
N3 C3 C4 C17 . . . . 163.57(13) ?
C20 C3 C4 C5 . . . . 177.38(15) ?
C2 C3 C4 C5 . . . . 51.33(19) ?
N3 C3 C4 C5 . . . . -67.36(17) ?
C17 C4 C5 C6 . . . . -77.67(18) ?
C3 C4 C5 C6 . . . . 153.70(14) ?
C4 C5 C6 O1 . . . . -59.99(18) ?
C4 C5 C6 C7 . . . . 177.95(15) ?
O1 C6 C7 C19 . . . . 112.34(17) ?
C5 C6 C7 C19 . . . . -128.53(16) ?
O1 C6 C7 C8 . . . . -63.45(19) ?
C5 C6 C7 C8 . . . . 55.7(2) ?
C19 C7 C8 C9 . . . . -2.2(2) ?
C6 C7 C8 C9 . . . . 173.67(16) ?
C7 C8 C9 C10 . . . . 1.0(3) ?
C8 C9 C10 C18 . . . . 0.7(3) ?
C2 N1 C11 C12 . . . . 79.29(18) ?
C1 N1 C11 C12 . . . . -50.4(2) ?
N1 C1 C21 C20 . . . . 0.8(3) ?
C1 C21 C20 C3 . . . . 0.7(3) ?
C2 C3 C20 C21 . . . . 25.3(2) ?
N3 C3 C20 C21 . . . . 142.06(17) ?
C4 C3 C20 C21 . . . . -104.15(19) ?
N1 C11 C12 C13 . . . . 120.87(17) ?
N1 C11 C12 C17 . . . . -58.0(2) ?
C17 C12 C13 C14 . . . . 0.0(2) ?
C11 C12 C13 C14 . . . . -178.93(16) ?
C12 C13 C14 C15 . . . . 0.6(3) ?
C13 C14 C15 C16 . . . . -1.3(3) ?
C14 C15 C16 C17 . . . . 1.4(3) ?
C15 C16 C17 C12 . . . . -0.8(3) ?
C15 C16 C17 C4 . . . . 179.17(15) ?
C13 C12 C17 C16 . . . . 0.0(2) ?
C11 C12 C17 C16 . . . . 178.96(15) ?
C13 C12 C17 C4 . . . . -179.88(15) ?
C11 C12 C17 C4 . . . . -1.0(2) ?
C5 C4 C17 C16 . . . . 106.62(17) ?
C3 C4 C17 C16 . . . . -124.35(16) ?
C5 C4 C17 C12 . . . . -73.5(2) ?
C3 C4 C17 C12 . . . . 55.6(2) ?
C9 C10 C18 C19 . . . . -1.2(3) ?
C8 C7 C19 C18 . . . . 1.7(2) ?
C6 C7 C19 C18 . . . . -174.18(15) ?
C10 C18 C19 C7 . . . . 0.0(3) ?
